data_1506250
loop_
_publ_author_name
'Dai, Weixiang'
'Petersen, Jeffrey L.'
'Wang, Kung K.'

_publ_section_title
;
 Synthesis of the parent and substituted tetracyclic ABCD ring cores of
 camptothecins via 1-(3-aryl-2-propynyl)-
 1,6-dihydro-6-oxo-2-pyridinecarbonitriles.
;
_journal_issue 20
_journal_name_full 'Organic letters'
_journal_page_first 4665
_journal_page_last 4667
_journal_paper_doi 10.1021/ol0620242
_journal_volume 8
_journal_year 2006
_chemical_formula_sum 'C16 H12 N2 O2'
_chemical_formula_weight 264.28
_chemical_name_systematic
; 
 ? 
;
_space_group_IT_number 14
_symmetry_cell_setting monoclinic
_symmetry_space_group_name_Hall '-P 2yn'
_symmetry_space_group_name_H-M 'P 1 21/n 1'
_atom_sites_solution_hydrogens geom
_atom_sites_solution_primary direct
_atom_sites_solution_secondary difmap
_audit_creation_method SHELXL-97
_cell_angle_alpha 90.00
_cell_angle_beta 110.805(2)
_cell_angle_gamma 90.00
_cell_formula_units_Z 4
_cell_length_a 7.1640(9)
_cell_length_b 20.240(3)
_cell_length_c 9.0634(13)
_cell_measurement_reflns_used 2817
_cell_measurement_temperature 295(2)
_cell_measurement_theta_max 27.34
_cell_measurement_theta_min 2.60
_cell_volume 1228.5(3)
_computing_structure_refinement 'SHELXL-97 (Sheldrick, 1997)'
_computing_structure_solution 'SHELXS-97 (Sheldrick, 1990)'
_diffrn_ambient_temperature 295(2)
_diffrn_measured_fraction_theta_full 0.982
_diffrn_measured_fraction_theta_max 0.982
_diffrn_radiation_monochromator graphite
_diffrn_radiation_source 'fine-focus sealed tube'
_diffrn_radiation_type MoK\a
_diffrn_radiation_wavelength 0.71073
_diffrn_reflns_av_R_equivalents 0.0420
_diffrn_reflns_av_sigmaI/netI 0.0655
_diffrn_reflns_limit_h_max 9
_diffrn_reflns_limit_h_min -8
_diffrn_reflns_limit_k_max 25
_diffrn_reflns_limit_k_min -26
_diffrn_reflns_limit_l_max 11
_diffrn_reflns_limit_l_min -10
_diffrn_reflns_number 8503
_diffrn_reflns_theta_full 27.54
_diffrn_reflns_theta_max 27.54
_diffrn_reflns_theta_min 2.01
_diffrn_standards_decay_% none
_exptl_absorpt_coefficient_mu 0.096
_exptl_absorpt_correction_type empirical
_exptl_absorpt_process_details SADABS
_exptl_crystal_density_diffrn 1.429
_exptl_crystal_density_method 'not measured'
_exptl_crystal_F_000 552
_exptl_crystal_size_max 0.50
_exptl_crystal_size_mid 0.22
_exptl_crystal_size_min 0.18
_refine_diff_density_max 0.224
_refine_diff_density_min -0.141
_refine_diff_density_rms 0.039
_refine_ls_extinction_method none
_refine_ls_goodness_of_fit_ref 1.011
_refine_ls_hydrogen_treatment riding
_refine_ls_matrix_type full
_refine_ls_number_parameters 182
_refine_ls_number_reflns 2779
_refine_ls_number_restraints 0
_refine_ls_restrained_S_all 1.011
_refine_ls_R_factor_all 0.1068
_refine_ls_R_factor_gt 0.0496
_refine_ls_shift/su_max 0.000
_refine_ls_shift/su_mean 0.000
_refine_ls_structure_factor_coef Fsqd
_refine_ls_weighting_details 'calc w=1/[\s^2^(Fo^2^)+(0.0546P)^2^+0.0854P] where P=(Fo^2^+2Fc^2^)/3'
_refine_ls_weighting_scheme calc
_refine_ls_wR_factor_gt 0.1168
_refine_ls_wR_factor_ref 0.1397
_reflns_number_gt 1479
_reflns_number_total 2779
_reflns_threshold_expression >2sigma(I)
_cod_data_source_file ol0620242si20060817_125102.cif
_cod_data_source_block wd33ccd
_cod_original_sg_symbol_H-M P21/n
_cod_database_code 1506250

loop_
_symmetry_equiv_pos_as_xyz
'x, y, z'
'-x+1/2, y+1/2, -z+1/2'
'-x, -y, -z'
'x-1/2, -y-1/2, z-1/2'

loop_
_atom_site_label
_atom_site_type_symbol
_atom_site_fract_x
_atom_site_fract_y
_atom_site_fract_z
_atom_site_U_iso_or_equiv
_atom_site_adp_type
_atom_site_occupancy
_atom_site_symmetry_multiplicity
_atom_site_calc_flag
_atom_site_refinement_flags
O1 O 1.0918(2) -0.15169(9) 1.44869(18) 0.0865(6) Uani 1 1 d .
O2 O 0.5061(2) 0.06638(7) 0.61703(18) 0.0685(5) Uani 1 1 d .
N1 N 0.9428(2) -0.09192(9) 1.22499(19) 0.0546(5) Uani 1 1 d .
N2 N 0.6935(2) 0.00982(8) 0.89362(19) 0.0505(4) Uani 1 1 d .
C1 C 1.0193(3) -0.15059(12) 1.3021(3) 0.0622(6) Uani 1 1 d .
C2 C 1.0037(3) -0.20452(12) 1.1978(3) 0.0627(6) Uani 1 1 d .
H2 H 1.0558 -0.2453 1.2398 0.075 Uiso 1 1 calc R
C3 C 0.9156(3) -0.19834(11) 1.0395(3) 0.0605(6) Uani 1 1 d .
H3 H 0.9063 -0.2352 0.9758 0.073 Uiso 1 1 calc R
C4 C 0.8371(3) -0.13729(10) 0.9682(2) 0.0540(5) Uani 1 1 d .
H4 H 0.7768 -0.1333 0.8593 0.065 Uiso 1 1 calc R
C5 C 0.8531(3) -0.08498(10) 1.0643(2) 0.0479(5) Uani 1 1 d .
C6 C 0.7874(3) -0.01611(10) 1.0342(2) 0.0478(5) Uani 1 1 d .
C7 C 0.6430(3) 0.07495(10) 0.8935(3) 0.0518(5) Uani 1 1 d .
C8 C 0.5402(3) 0.10598(10) 0.7454(3) 0.0566(6) Uani 1 1 d .
C9 C 0.4816(3) 0.17064(11) 0.7400(3) 0.0690(7) Uani 1 1 d .
H9 H 0.4112 0.1902 0.6433 0.083 Uiso 1 1 calc R
C10 C 0.5274(3) 0.20753(12) 0.8799(4) 0.0774(8) Uani 1 1 d .
H10 H 0.4889 0.2516 0.8745 0.093 Uiso 1 1 calc R
C11 C 0.6269(3) 0.17984(12) 1.0230(3) 0.0729(7) Uani 1 1 d .
H11 H 0.6561 0.2052 1.1141 0.087 Uiso 1 1 calc R
C12 C 0.6867(3) 0.11269(10) 1.0348(3) 0.0581(6) Uani 1 1 d .
C13 C 0.7887(3) 0.08139(12) 1.1806(3) 0.0634(6) Uani 1 1 d .
H13 H 0.8201 0.1045 1.2749 0.076 Uiso 1 1 calc R
C14 C 0.8399(3) 0.01680(11) 1.1802(2) 0.0563(6) Uani 1 1 d .
C15 C 0.9457(3) -0.03007(12) 1.3096(3) 0.0674(7) Uani 1 1 d .
H15A H 1.0815 -0.0157 1.3667 0.081 Uiso 1 1 calc R
H15B H 0.8759 -0.0348 1.3832 0.081 Uiso 1 1 calc R
C16 C 0.4208(4) 0.09548(12) 0.4635(3) 0.0798(7) Uani 1 1 d .
H16A H 0.2929 0.1141 0.4513 0.120 Uiso 1 1 calc R
H16B H 0.4048 0.0622 0.3844 0.120 Uiso 1 1 calc R
H16C H 0.5075 0.1296 0.4519 0.120 Uiso 1 1 calc R

loop_
_atom_site_aniso_label
_atom_site_aniso_U_11
_atom_site_aniso_U_22
_atom_site_aniso_U_33
_atom_site_aniso_U_23
_atom_site_aniso_U_13
_atom_site_aniso_U_12
O1 0.0950(12) 0.1028(14) 0.0507(11) 0.0179(10) 0.0124(9) -0.0109(10)
O2 0.0830(10) 0.0513(9) 0.0612(11) 0.0059(8) 0.0132(8) 0.0014(8)
N1 0.0559(9) 0.0631(12) 0.0450(10) 0.0011(9) 0.0183(8) -0.0079(9)
N2 0.0507(9) 0.0460(10) 0.0555(11) -0.0027(8) 0.0199(8) -0.0046(8)
C1 0.0551(12) 0.0735(16) 0.0573(15) 0.0151(13) 0.0191(11) -0.0054(11)
C2 0.0573(12) 0.0607(15) 0.0695(16) 0.0141(13) 0.0216(11) 0.0023(11)
C3 0.0603(12) 0.0562(14) 0.0650(15) 0.0013(12) 0.0221(11) 0.0018(11)
C4 0.0556(12) 0.0524(13) 0.0504(13) 0.0042(11) 0.0144(10) 0.0010(10)
C5 0.0439(10) 0.0565(13) 0.0432(12) 0.0009(10) 0.0152(9) -0.0070(9)
C6 0.0450(10) 0.0519(13) 0.0495(12) -0.0040(10) 0.0207(9) -0.0097(9)
C7 0.0447(10) 0.0482(13) 0.0658(14) -0.0050(11) 0.0237(10) -0.0062(9)
C8 0.0503(11) 0.0473(13) 0.0726(16) 0.0003(12) 0.0223(11) -0.0047(10)
C9 0.0589(13) 0.0519(15) 0.100(2) 0.0070(14) 0.0330(13) 0.0033(11)
C10 0.0663(15) 0.0487(14) 0.129(2) -0.0050(16) 0.0498(16) 0.0012(12)
C11 0.0683(14) 0.0571(15) 0.107(2) -0.0217(15) 0.0482(15) -0.0072(12)
C12 0.0525(12) 0.0533(14) 0.0774(16) -0.0128(12) 0.0340(12) -0.0088(10)
C13 0.0656(13) 0.0693(16) 0.0647(15) -0.0200(13) 0.0345(12) -0.0162(12)
C14 0.0577(12) 0.0623(14) 0.0533(13) -0.0093(11) 0.0251(10) -0.0113(11)
C15 0.0761(14) 0.0789(17) 0.0504(13) -0.0068(13) 0.0262(12) -0.0175(13)
C16 0.0872(17) 0.0679(17) 0.0687(16) 0.0169(14) 0.0085(14) -0.0029(14)

loop_
_atom_type_symbol
_atom_type_description
_atom_type_scat_dispersion_real
_atom_type_scat_dispersion_imag
_atom_type_scat_source
C C 0.0033 0.0016 'International Tables Vol C Tables 4.2.6.8 and 6.1.1.4'
H H 0.0000 0.0000 'International Tables Vol C Tables 4.2.6.8 and 6.1.1.4'
N N 0.0061 0.0033 'International Tables Vol C Tables 4.2.6.8 and 6.1.1.4'
O O 0.0106 0.0060 'International Tables Vol C Tables 4.2.6.8 and 6.1.1.4'

loop_
_geom_angle_atom_site_label_1
_geom_angle_atom_site_label_2
_geom_angle_atom_site_label_3
_geom_angle
C8 O2 C16 118.23(18)
C5 N1 C1 124.98(19)
C5 N1 C15 112.47(18)
C1 N1 C15 122.54(18)
C6 N2 C7 115.37(18)
O1 C1 N1 119.6(2)
O1 C1 C2 126.9(2)
N1 C1 C2 113.5(2)
C3 C2 C1 122.1(2)
C2 C3 C4 121.7(2)
C5 C4 C3 117.5(2)
C4 C5 N1 120.28(19)
C4 C5 C6 132.68(18)
N1 C5 C6 107.02(18)
N2 C6 C14 126.4(2)
N2 C6 C5 125.29(18)
C14 C6 C5 108.30(18)
N2 C7 C8 118.28(19)
N2 C7 C12 122.8(2)
C8 C7 C12 118.9(2)
O2 C8 C9 124.9(2)
O2 C8 C7 114.85(18)
C9 C8 C7 120.3(2)
C8 C9 C10 120.3(2)
C11 C10 C9 121.1(2)
C10 C11 C12 120.6(2)
C13 C12 C11 122.8(2)
C13 C12 C7 118.4(2)
C11 C12 C7 118.8(2)
C14 C13 C12 118.7(2)
C13 C14 C6 118.4(2)
C13 C14 C15 132.3(2)
C6 C14 C15 109.3(2)
N1 C15 C14 102.89(17)

loop_
_geom_bond_atom_site_label_1
_geom_bond_atom_site_label_2
_geom_bond_distance
O1 C1 1.243(3)
O2 C8 1.362(2)
O2 C16 1.433(3)
N1 C5 1.374(2)
N1 C1 1.388(3)
N1 C15 1.465(3)
N2 C6 1.320(2)
N2 C7 1.367(2)
C1 C2 1.422(3)
C2 C3 1.353(3)
C3 C4 1.415(3)
C4 C5 1.349(3)
C5 C6 1.466(3)
C6 C14 1.408(3)
C7 C8 1.427(3)
C7 C12 1.427(3)
C8 C9 1.370(3)
C9 C10 1.407(3)
C10 C11 1.359(3)
C11 C12 1.418(3)
C12 C13 1.413(3)
C13 C14 1.358(3)
C14 C15 1.490(3)

loop_
_cod_related_entry_id
_cod_related_entry_code
_cod_related_entry_database
1 21151929 ChemSpider
